data_1531230
loop_
_publ_author_name
'Bouad, N.'
'Chapon, L.'
'Marin-Ayral, R.M.'
'Bouree-Vigneron, F.'
'Tedenac, J.C.'

_publ_section_title
;
 Neutron powder diffraction study of strain and crystallite size in
 mechanically alloyed Pb Te
;
_journal_name_full 'Journal of Solid State Chemistry'
_journal_page_first 189
_journal_page_last 195
_journal_volume 173
_journal_year 2003
_chemical_formula_sum Te
_space_group_IT_number 152
_symmetry_space_group_name_Hall 'P 31 2"'
_symmetry_space_group_name_H-M 'P 31 2 1'
_cell_angle_alpha 90
_cell_angle_beta 90
_cell_angle_gamma 120
_cell_formula_units_Z 3
_cell_length_a 4.458
_cell_length_b 4.458
_cell_length_c 5.925
_cell_volume 101.976
_citation_journal_id_ASTM JSSCBI
_cod_data_source_file Bouad_JSSCBI_2003_1586.cif
_cod_data_source_block Te1
_cod_original_cell_volume 101.9763
_cod_original_formula_sum Te1
_cod_database_code 1531230

loop_
_symmetry_equiv_pos_as_xyz
x,y,z
-y,x-y,z+1/3
-x+y,-x,z+2/3
y,x,-z
-x,-x+y,-z+1/3
x-y,-y,-z+2/3

loop_
_atom_site_label
_atom_site_type_symbol
_atom_site_fract_x
_atom_site_fract_y
_atom_site_fract_z
_atom_site_occupancy
_atom_site_U_iso_or_equiv
Te1 Te 0.745 0 0.3333 1 0.0
